data_4033811
loop_
_publ_author_name
'Kumar, Ritush'
'Chandra, Atish'
'Mir, Bilal Ahmad'
'Shukla, Gaurav'

_publ_section_title
;
 Cu(I)-Catalyzed Oxygen and Nitrogen Nucleophiles Triggered Regioselective
 Synthesis of Furo/Pyrrolo-Annulated Quinolines.
;
_journal_issue 17
_journal_name_full 'The Journal of organic chemistry'
_journal_page_first 10710
_journal_page_last 10723
_journal_paper_doi 10.1021/acs.joc.9b00662
_journal_volume 84
_journal_year 2019
_chemical_formula_moiety 'C20 H18 N O4 P'
_chemical_formula_sum 'C20 H18 N O4 P'
_chemical_formula_weight 367.35
_chemical_name_systematic DMP
_space_group_crystal_system monoclinic
_space_group_IT_number 14
_space_group_name_Hall '-P 2ybc'
_space_group_name_H-M_alt 'P 1 21/c 1'
_symmetry_Int_Tables_number 14
_atom_sites_solution_primary iterative
_audit_creation_date 2019-02-15
_audit_creation_method
;
Olex2 1.2
(compiled 2018.05.29 svn.r3508 for OlexSys, GUI svn.r5506)
;
_cell_angle_alpha 90
_cell_angle_beta 97.600(6)
_cell_angle_gamma 90
_cell_formula_units_Z 4
_cell_length_a 6.298(3)
_cell_length_b 19.536(10)
_cell_length_c 14.791(8)
_cell_measurement_reflns_used 4919
_cell_measurement_temperature 296.15
_cell_measurement_theta_max 29.10
_cell_measurement_theta_min 2.08
_cell_volume 1803.9(16)
_computing_molecular_graphics 'Olex2 (Dolomanov et al., 2009)'
_computing_publication_material 'Olex2 (Dolomanov et al., 2009)'
_computing_structure_refinement 'olex2.refine (Bourhis et al., 2015)'
_computing_structure_solution 'olex2.solve (Bourhis et al., 2015)'
_diffrn_ambient_temperature 296.15
_diffrn_measured_fraction_theta_full 0.9822
_diffrn_measured_fraction_theta_max 0.9822
_diffrn_measurement_device_type 'Bruker APEX-II CCD'
_diffrn_measurement_method '\f and \w scans'
_diffrn_radiation_monochromator graphite
_diffrn_radiation_source 'fine-focus sealed tube'
_diffrn_radiation_type 'Mo K\a'
_diffrn_radiation_wavelength 0.71073
_diffrn_reflns_av_R_equivalents 0.1250
_diffrn_reflns_av_unetI/netI 0.0941
_diffrn_reflns_limit_h_max 8
_diffrn_reflns_limit_h_min -8
_diffrn_reflns_limit_k_max 26
_diffrn_reflns_limit_k_min -26
_diffrn_reflns_limit_l_max 19
_diffrn_reflns_limit_l_min -20
_diffrn_reflns_number 34593
_diffrn_reflns_theta_full 29.1020
_diffrn_reflns_theta_max 29.10
_diffrn_reflns_theta_min 2.08
_exptl_absorpt_coefficient_mu 0.178
_exptl_absorpt_correction_T_max 0.7501
_exptl_absorpt_correction_T_min 0.5806
_exptl_absorpt_correction_type cylinder
_exptl_absorpt_process_details &#x0091;sadabs&#x0092;
_exptl_crystal_colour 'clear yellowish colourless'
_exptl_crystal_colour_lustre clear
_exptl_crystal_colour_modifier yellowish
_exptl_crystal_colour_primary colourless
_exptl_crystal_density_diffrn 1.3525
_exptl_crystal_description needle
_exptl_crystal_F_000 768.8050
_exptl_crystal_size_max 0.32
_exptl_crystal_size_mid 0.24
_exptl_crystal_size_min 0.16
_refine_diff_density_max 0.7279
_refine_diff_density_min -0.6338
_refine_diff_density_rms 0.1315
_refine_ls_d_res_high 0.7307
_refine_ls_d_res_low 9.7679
_refine_ls_goodness_of_fit_ref 1.0989
_refine_ls_hydrogen_treatment constr
_refine_ls_matrix_type full
_refine_ls_number_constraints 32
_refine_ls_number_parameters 237
_refine_ls_number_reflns 4755
_refine_ls_number_restraints 0
_refine_ls_restrained_S_all 1.0989
_refine_ls_R_factor_all 0.1934
_refine_ls_R_factor_gt 0.0794
_refine_ls_shift/su_max 0.1135
_refine_ls_shift/su_mean 0.0029
_refine_ls_structure_factor_coef Fsqd
_refine_ls_weighting_details 'w=1/[\s^2^(Fo^2^)+(0.1P)^2^] where P=(Fo^2^+2Fc^2^)/3'
_refine_ls_weighting_scheme calc
_refine_ls_wR_factor_gt 0.1968
_refine_ls_wR_factor_ref 0.2468
_reflns_Friedel_coverage 0.0
_reflns_limit_h_max 8
_reflns_limit_h_min -8
_reflns_limit_k_max 26
_reflns_limit_k_min 0
_reflns_limit_l_max 20
_reflns_limit_l_min 0
_reflns_number_gt 1924
_reflns_number_total 4755
_reflns_threshold_expression I>=2u(I)
_cod_data_source_file jo9b00662_si_004.cif
_cod_data_source_block RK_DMP
_cod_depositor_comments
;

2020-10-09
Z value and formula fixed to values more according to usual
chemical conventions.                 miguel
;
_cod_original_formula_sum 'C2.667 H2.4 N0.133 O0.533 P0.133'
_cod_original_formula_weight 48.98
_cod_original_formula_moiety '0.13(C20 H18 N O4 P)'
_cod_original_formula_units_Z 30
_cod_database_code 4033811
_olex2_refinement_description
;
1. Fixed Uiso
 At 1.2 times of:
  All C(H) groups
 At 1.5 times of:
  All C(H,H,H) groups
2.a Ternary CH refined with riding coordinates:
 C11(H11)
2.b Aromatic/amide H refined with riding coordinates:
 C8(H8), C9(H9), C10(H10), C12(H12), C15(H15), C17(H17), C18(H18), C19(H19),
 C21(H21), C23(H23), C25(H25)
2.c Idealised Me refined as rotating group:
 C0aa(H0aa,H0ab,H0ac), C1(H1a,H1b,H1c)
;
_olex2_submission_special_instructions 'No special instructions were received'

loop_
_space_group_symop_id
_space_group_symop_operation_xyz
1 x,y,z
2 -x,y+1/2,-z+1/2
3 -x,-y,-z
4 x,-y-1/2,z-1/2

loop_
_atom_site_label
_atom_site_type_symbol
_atom_site_fract_x
_atom_site_fract_y
_atom_site_fract_z
_atom_site_U_iso_or_equiv
_atom_site_adp_type
_atom_site_occupancy
_atom_site_refinement_flags_posn
P1 P 0.46135(17) 0.44033(6) 0.81669(7) 0.0659(4) Uani 1.000000 .
O0aa O 0.5797(9) 0.3732(2) 0.8444(3) 0.176(2) Uani 1.000000 .
O1 O 0.5756(5) 0.50312(16) 0.8422(2) 0.0988(10) Uani 1.000000 .
O2 O 0.2476(5) 0.42896(18) 0.8561(2) 0.0993(11) Uani 1.000000 .
O3 O 0.2661(4) 0.37060(12) 0.67189(17) 0.0592(7) Uani 1.000000 .
N2 N -0.1634(4) 0.48448(15) 0.59361(19) 0.0524(8) Uani 1.000000 .
C0aa C 0.2313(12) 0.4318(3) 0.9514(4) 0.142(2) Uani 1.000000 .
H0aa H 0.0845(16) 0.439(3) 0.9600(4) 0.213(4) Uiso 1.000000 GR
H0ab H 0.281(8) 0.3895(10) 0.9797(7) 0.213(4) Uiso 1.000000 GR
H0ac H 0.317(6) 0.4689(17) 0.9786(7) 0.213(4) Uiso 1.000000 GR
C1 C 0.7328(17) 0.3412(5) 0.8452(5) 0.227(5) Uani 1.000000 .
H1a H 0.709(5) 0.306(3) 0.800(4) 0.341(8) Uiso 1.000000 GR
H1b H 0.848(4) 0.3702(9) 0.832(6) 0.341(8) Uiso 1.000000 GR
H1c H 0.769(8) 0.321(4) 0.9042(19) 0.341(8) Uiso 1.000000 GR
C4 C 0.0178(5) 0.45421(17) 0.6275(2) 0.0442(8) Uani 1.000000 .
C5 C -0.0535(6) 0.25610(18) 0.6255(2) 0.0517(9) Uani 1.000000 .
C6 C 0.2082(5) 0.48778(19) 0.6619(2) 0.0473(8) Uani 1.000000 .
C7 C -0.1625(5) 0.55502(18) 0.5921(2) 0.0482(8) Uani 1.000000 .
C8 C 0.2087(6) 0.5589(2) 0.6627(2) 0.0615(10) Uani 1.000000 .
H8 H 0.3306(6) 0.5828(2) 0.6872(2) 0.0737(12) Uiso 1.000000 R
C9 C -0.3521(6) 0.5905(2) 0.5574(3) 0.0615(10) Uani 1.000000 .
H9 H -0.4740(6) 0.5659(2) 0.5347(3) 0.0738(12) Uiso 1.000000 R
C10 C -0.0860(6) 0.32932(17) 0.6158(2) 0.0516(9) Uani 1.000000 .
H10 H -0.2241(6) 0.34268(17) 0.5923(2) 0.0620(11) Uiso 1.000000 R
C11 C 0.3728(6) 0.43561(18) 0.6949(2) 0.0545(9) Uani 1.000000 .
H11 H 0.4963(6) 0.44027(18) 0.6614(2) 0.0654(11) Uiso 1.000000 R
C12 C -0.2302(6) 0.2118(2) 0.6093(3) 0.0645(11) Uani 1.000000 .
H12 H -0.3662(6) 0.2297(2) 0.5919(3) 0.0773(13) Uiso 1.000000 R
C13 C 0.0219(6) 0.59456(19) 0.6260(2) 0.0516(9) Uani 1.000000 .
C14 C 0.0533(5) 0.38047(18) 0.6357(2) 0.0482(9) Uani 1.000000 .
C15 C 0.0089(7) 0.6666(2) 0.6248(3) 0.0671(11) Uani 1.000000 .
H15 H 0.1281(7) 0.6927(2) 0.6468(3) 0.0805(13) Uiso 1.000000 R
C17 C 0.1465(6) 0.2258(2) 0.6510(3) 0.0613(10) Uani 1.000000 .
H17 H 0.2671(6) 0.2535(2) 0.6624(3) 0.0736(12) Uiso 1.000000 R
C18 C 0.1693(7) 0.1553(2) 0.6596(3) 0.0701(12) Uani 1.000000 .
H18 H 0.3046(7) 0.1366(2) 0.6764(3) 0.0841(14) Uiso 1.000000 R
C19 C -0.1795(8) 0.6982(2) 0.5913(3) 0.0743(12) Uani 1.000000 .
H19 H -0.1875(8) 0.7457(2) 0.5918(3) 0.0892(14) Uiso 1.000000 R
C21 C -0.2036(8) 0.1416(2) 0.6191(3) 0.0726(12) Uani 1.000000 .
H21 H -0.3231(8) 0.1133(2) 0.6089(3) 0.0871(14) Uiso 1.000000 R
C23 C -0.0050(7) 0.1128(2) 0.6435(3) 0.0678(11) Uani 1.000000 .
H23 H 0.0107(7) 0.0656(2) 0.6490(3) 0.0813(13) Uiso 1.000000 R
C25 C -0.3580(7) 0.6605(2) 0.5568(3) 0.0720(12) Uani 1.000000 .
H25 H -0.4832(7) 0.6829(2) 0.5330(3) 0.0864(14) Uiso 1.000000 R

loop_
_atom_site_aniso_label
_atom_site_aniso_U_11
_atom_site_aniso_U_22
_atom_site_aniso_U_33
_atom_site_aniso_U_12
_atom_site_aniso_U_13
_atom_site_aniso_U_23
P1 0.0684(7) 0.0666(7) 0.0581(7) 0.0093(6) -0.0093(5) -0.0082(5)
O0aa 0.234(6) 0.165(4) 0.109(3) 0.134(4) -0.059(3) -0.027(3)
O1 0.113(3) 0.098(2) 0.078(2) -0.036(2) -0.0146(18) -0.0204(18)
O2 0.112(2) 0.138(3) 0.0512(18) -0.032(2) 0.0219(17) -0.0041(17)
O3 0.0562(15) 0.0609(16) 0.0592(16) 0.0024(13) 0.0034(12) -0.0100(12)
N2 0.0557(19) 0.0549(19) 0.0467(17) -0.0031(15) 0.0075(14) -0.0001(14)
C0aa 0.203(7) 0.164(6) 0.067(4) 0.008(5) 0.047(4) -0.000(3)
C1 0.312(11) 0.251(10) 0.130(7) 0.200(9) 0.071(7) 0.047(6)
C4 0.049(2) 0.049(2) 0.0355(18) -0.0079(17) 0.0106(15) -0.0026(15)
C5 0.060(2) 0.053(2) 0.043(2) -0.0066(19) 0.0110(17) -0.0039(16)
C6 0.048(2) 0.059(2) 0.0356(18) -0.0080(17) 0.0099(15) -0.0012(16)
C7 0.051(2) 0.054(2) 0.0402(19) -0.0031(18) 0.0104(16) 0.0036(16)
C8 0.064(2) 0.068(3) 0.053(2) -0.018(2) 0.0092(19) -0.0025(19)
C9 0.062(3) 0.065(3) 0.056(2) -0.001(2) 0.0051(19) 0.0022(19)
C10 0.055(2) 0.048(2) 0.052(2) 0.0003(18) 0.0052(17) 0.0003(16)
C11 0.049(2) 0.061(2) 0.054(2) -0.0069(18) 0.0096(17) -0.0108(18)
C12 0.059(2) 0.057(2) 0.075(3) -0.006(2) 0.004(2) -0.000(2)
C13 0.055(2) 0.057(2) 0.042(2) -0.0049(19) 0.0062(17) 0.0026(17)
C14 0.0437(19) 0.059(2) 0.0415(19) 0.0017(17) 0.0049(15) -0.0037(16)
C15 0.077(3) 0.060(3) 0.062(3) -0.013(2) 0.002(2) 0.002(2)
C17 0.063(3) 0.059(3) 0.063(3) -0.005(2) 0.012(2) -0.0056(19)
C18 0.070(3) 0.063(3) 0.079(3) 0.018(2) 0.014(2) -0.001(2)
C19 0.100(3) 0.055(3) 0.067(3) -0.002(3) 0.005(3) 0.001(2)
C21 0.084(3) 0.059(3) 0.076(3) -0.020(2) 0.014(2) 0.000(2)
C23 0.085(3) 0.055(3) 0.066(3) -0.001(2) 0.020(2) -0.002(2)
C25 0.081(3) 0.069(3) 0.063(3) 0.017(2) 0.002(2) 0.007(2)

loop_
_atom_type_symbol
_atom_type_scat_dispersion_real
_atom_type_scat_dispersion_imag
_atom_type_scat_Cromer_Mann_a1
_atom_type_scat_Cromer_Mann_a2
_atom_type_scat_Cromer_Mann_a3
_atom_type_scat_Cromer_Mann_a4
_atom_type_scat_Cromer_Mann_b1
_atom_type_scat_Cromer_Mann_b2
_atom_type_scat_Cromer_Mann_b3
_atom_type_scat_Cromer_Mann_b4
_atom_type_scat_Cromer_Mann_c
_atom_type_scat_source
_atom_type_scat_dispersion_source
H 0.00000 0.00000 0.49300 0.32291 0.14019 0.04081 10.51090 26.12570 3.14236 57.79970 0.0030380000826 'International Tables Volume C Table 6.1.1.4 (pp. 500-502)' 'Henke, Gullikson and Davis, At. Data and Nucl. Data Tables, 1993, 54, 2'
C 0.00347 0.00161 2.31000 1.02000 1.58860 0.86500 20.84390 10.20750 0.56870 51.65120 0.215599998832 'International Tables Volume C Table 6.1.1.4 (pp. 500-502)' 'Henke, Gullikson and Davis, At. Data and Nucl. Data Tables, 1993, 54, 2'
N 0.00653 0.00323 12.21260 3.13220 2.01250 1.16630 0.00570 9.89330 28.99750 0.58260 -11.5290002823 'International Tables Volume C Table 6.1.1.4 (pp. 500-502)' 'Henke, Gullikson and Davis, At. Data and Nucl. Data Tables, 1993, 54, 2'
O 0.01158 0.00611 3.04850 2.28680 1.54630 0.86700 13.27710 5.70110 0.32390 32.90890 0.250800013542 'International Tables Volume C Table 6.1.1.4 (pp. 500-502)' 'Henke, Gullikson and Davis, At. Data and Nucl. Data Tables, 1993, 54, 2'
P 0.10434 0.09671 6.43450 4.17910 1.78000 1.49080 1.90670 27.15700 0.52600 68.16450 1.11489999294 'International Tables Volume C Table 6.1.1.4 (pp. 500-502)' 'Henke, Gullikson and Davis, At. Data and Nucl. Data Tables, 1993, 54, 2'

loop_
_geom_angle_atom_site_label_1
_geom_angle_atom_site_label_2
_geom_angle_atom_site_label_3
_geom_angle
O1 P1 O0aa 116.5(3)
O2 P1 O0aa 101.0(3)
O2 P1 O1 116.73(19)
C11 P1 O0aa 107.2(2)
C11 P1 O1 112.24(18)
C11 P1 O2 101.37(17)
C1 O0aa P1 147.6(8)
C0aa O2 P1 123.0(4)
C14 O3 C11 111.2(3)
C7 N2 C4 116.6(3)
C6 C4 N2 125.6(3)
C14 C4 N2 125.9(3)
C14 C4 C6 108.5(3)
C12 C5 C10 119.5(3)
C17 C5 C10 123.7(3)
C17 C5 C12 116.8(4)
C8 C6 C4 118.2(3)
C11 C6 C4 108.9(3)
C11 C6 C8 132.9(3)
C9 C7 N2 119.4(3)
C13 C7 N2 122.6(3)
C13 C7 C9 118.0(3)
C13 C8 C6 119.2(3)
C25 C9 C7 120.9(4)
C14 C10 C5 129.5(3)
O3 C11 P1 110.3(2)
C6 C11 P1 113.5(2)
C6 C11 O3 103.9(3)
C21 C12 C5 120.6(4)
C8 C13 C7 117.8(3)
C15 C13 C7 119.5(4)
C15 C13 C8 122.7(4)
C4 C14 O3 107.4(3)
C10 C14 O3 123.6(3)
C10 C14 C4 129.1(3)
C19 C15 C13 120.0(4)
C18 C17 C5 121.6(4)
C23 C18 C17 120.9(4)
C25 C19 C15 121.0(4)
C23 C21 C12 121.7(4)
C21 C23 C18 118.5(4)
C19 C25 C9 120.6(4)

loop_
_geom_bond_atom_site_label_1
_geom_bond_atom_site_label_2
_geom_bond_distance
P1 O0aa 1.537(4)
P1 O1 1.447(3)
P1 O2 1.552(3)
P1 C11 1.817(4)
O0aa C1 1.148(7)
O2 C0aa 1.429(6)
O3 C11 1.456(4)
O3 C14 1.389(4)
N2 C4 1.324(4)
N2 C7 1.378(4)
C4 C6 1.402(4)
C4 C14 1.460(5)
C5 C10 1.449(5)
C5 C12 1.405(5)
C5 C17 1.398(5)
C6 C8 1.390(5)
C6 C11 1.489(5)
C7 C9 1.417(5)
C7 C13 1.429(5)
C8 C13 1.412(5)
C9 C25 1.367(5)
C10 C14 1.337(4)
C12 C21 1.387(5)
C13 C15 1.409(5)
C15 C19 1.371(5)
C17 C18 1.389(5)
C18 C23 1.372(5)
C19 C25 1.384(6)
C21 C23 1.375(6)
